data_7044574
loop_
_publ_author_name
'Zhang, Yanpeng'
'Mei, Tao'
'Yang, Dawei'
'Zhang, Yixin'
'Wang, Baomin'
'Qu, Jingping'

_publ_section_title
;
 Synthesis and reactivity of thiolate-bridged multi-iron complexes
 supported by cyclic (alkyl)(amino)carbene
;
_journal_name_full 'Dalton Trans.'
_journal_paper_doi 10.1039/C7DT03353B
_journal_year 2017
_chemical_formula_moiety 'C42 H68 Fe2 N8 S2'
_chemical_formula_sum 'C42 H68 Fe2 N8 S2'
_chemical_formula_weight 860.86
_space_group_crystal_system triclinic
_space_group_IT_number 2
_space_group_name_Hall '-P 1'
_space_group_name_H-M_alt 'P -1'
_symmetry_space_group_name_Hall '-P 1'
_symmetry_space_group_name_H-M 'P -1'
_atom_sites_solution_hydrogens geom
_atom_sites_solution_primary dual
_audit_creation_date 2017-09-01
_audit_creation_method
;
Olex2 1.2-beta
(compiled 2016.09.09 svn.r3337 for OlexSys, GUI svn.r5227)
;
_audit_update_record
;
2017-09-06 deposited with the CCDC.
2017-10-17 downloaded from the CCDC.
;
_cell_angle_alpha 91.2950(10)
_cell_angle_beta 104.5310(10)
_cell_angle_gamma 110.9850(10)
_cell_formula_units_Z 1
_cell_length_a 9.1221(7)
_cell_length_b 9.6527(8)
_cell_length_c 14.2111(11)
_cell_measurement_reflns_used 9922
_cell_measurement_temperature 220(2)
_cell_measurement_theta_max 27.280
_cell_measurement_theta_min 3.239
_cell_volume 1122.17(15)
_computing_cell_refinement 'SAINT v8.34A (Bruker, 2013)'
_computing_data_reduction 'SAINT v8.34A (Bruker, 2013)'
_computing_molecular_graphics 'Olex2 (Dolomanov et al., 2009)'
_computing_publication_material 'Olex2 (Dolomanov et al., 2009)'
_computing_structure_refinement 'ShelXL (Sheldrick, 2015)'
_computing_structure_solution 'ShelXT (Sheldrick, 2015)'
_diffrn_ambient_temperature 220.0
_diffrn_measured_fraction_theta_full 0.998
_diffrn_measured_fraction_theta_max 0.998
_diffrn_measurement_device_type 'Bruker P4'
_diffrn_radiation_type MoK\a
_diffrn_radiation_wavelength 0.71073
_diffrn_reflns_av_R_equivalents 0.0402
_diffrn_reflns_av_unetI/netI 0.0344
_diffrn_reflns_Laue_measured_fraction_full 0.998
_diffrn_reflns_Laue_measured_fraction_max 0.998
_diffrn_reflns_limit_h_max 11
_diffrn_reflns_limit_h_min -11
_diffrn_reflns_limit_k_max 12
_diffrn_reflns_limit_k_min -12
_diffrn_reflns_limit_l_max 17
_diffrn_reflns_limit_l_min -17
_diffrn_reflns_number 19905
_diffrn_reflns_point_group_measured_fraction_full 0.998
_diffrn_reflns_point_group_measured_fraction_max 0.998
_diffrn_reflns_theta_full 25.242
_diffrn_reflns_theta_max 26.372
_diffrn_reflns_theta_min 3.238
_exptl_absorpt_coefficient_mu 0.778
_exptl_absorpt_correction_T_max 0.7456
_exptl_absorpt_correction_T_min 0.5172
_exptl_absorpt_correction_type multi-scan
_exptl_absorpt_process_details
;
SADABS-2014/5 (Bruker,2014/5) was used for absorption correction.
wR2(int) was 0.1272 before and 0.0555 after correction.
The Ratio of minimum to maximum transmission is 0.6937.
The \l/2 correction factor is 0.00150.
;
_exptl_crystal_colour colourless
_exptl_crystal_colour_primary colourless
_exptl_crystal_density_diffrn 1.274
_exptl_crystal_description block
_exptl_crystal_F_000 460
_exptl_crystal_size_max 0.29
_exptl_crystal_size_mid 0.26
_exptl_crystal_size_min 0.21
_refine_diff_density_max 1.741
_refine_diff_density_min -1.134
_refine_diff_density_rms 0.078
_refine_ls_extinction_method none
_refine_ls_goodness_of_fit_ref 1.039
_refine_ls_hydrogen_treatment constr
_refine_ls_matrix_type full
_refine_ls_number_parameters 290
_refine_ls_number_reflns 4588
_refine_ls_number_restraints 89
_refine_ls_restrained_S_all 1.165
_refine_ls_R_factor_all 0.0712
_refine_ls_R_factor_gt 0.0650
_refine_ls_shift/su_max 0.005
_refine_ls_shift/su_mean 0.000
_refine_ls_structure_factor_coef Fsqd
_refine_ls_weighting_details 'w=1/[\s^2^(Fo^2^)+(0.0610P)^2^+2.8551P] where P=(Fo^2^+2Fc^2^)/3'
_refine_ls_weighting_scheme calc
_refine_ls_wR_factor_gt 0.1594
_refine_ls_wR_factor_ref 0.1641
_reflns_Friedel_coverage 0.000
_reflns_number_gt 4104
_reflns_number_total 4588
_reflns_threshold_expression 'I > 2\s(I)'
_cod_data_source_file c7dt03353b2.cif
_cod_data_source_block 17jul19cq_0m
_cod_database_code 7044574
_shelx_space_group_comment
;
The symmetry employed for this shelxl refinement is uniquely defined
by the following loop, which should always be used as a source of
symmetry information in preference to the above space-group names.
They are only intended as comments.
;
_olex2_refinement_description
;
1. Fixed Uiso
 At 1.2 times of:
  All C(H) groups, All C(H,H) groups
 At 1.5 times of:
  All C(H,H,H) groups, All C(H,H,H,H,H,H) groups
2. Restrained distances
 N1-N2
 1.2 with sigma of 0.02
 S1A-Fe1 \\sim Fe1-S1
 with sigma of 0.02
3. Uiso/Uaniso restraints and constraints
Uanis(N1) \\sim Ueq, Uanis(N2) \\sim Ueq, Uanis(N3) \\sim Ueq, Uanis(N1A) \\sim
Ueq, Uanis(N2A) \\sim Ueq, Uanis(N3A) \\sim Ueq: with sigma of 0.001 and sigma
for terminal atoms of 0.002
Uanis(S1) \\sim Ueq: with sigma of 0.01 and sigma for terminal atoms of 0.02
4. Rigid body (RIGU) restrains
 Fe1, N1, N2, N3, N1A, N2A, N3A
 with sigma for 1-2 distances of 0.001 and sigma for 1-3 distances of 0.001
 C1, S1, S1A, Fe1
 with sigma for 1-2 distances of 0.001 and sigma for 1-3 distances of 0.001
5. Others
 Sof(N1A)=Sof(N2A)=Sof(N3A)=1-FVAR(1)
 Sof(N1)=Sof(N2)=Sof(N3)=FVAR(1)
 Sof(H1BD)=Sof(H1BE)=Sof(H1BF)=Sof(S1A)=1-FVAR(2)
 Sof(S1)=Sof(H1AA)=Sof(H1AB)=Sof(H1AC)=FVAR(2)
6.a Ternary CH refined with riding coordinates:
 C9(H9), C12(H12)
6.b Secondary CH2 refined with riding coordinates:
 C16(H16A,H16B)
6.c Me refined with riding coordinates:
 C1(H1AA,H1AB,H1AC), C1(H1BD,H1BE,H1BF)
6.d Aromatic/amide H refined with riding coordinates:
 C5(H5), C6(H6), C7(H7)
6.e Idealised Me refined as rotating group:
 C10(H10A,H10B,H10C), C11(H11A,H11B,H11C), C13(H13A,H13B,H13C), C14(H14A,H14B,
 H14C), C18(H18A,H18B,H18C), C19(H19A,H19B,H19C), C20(H20A,H20B,H20C), C21(H21A,
 H21B,H21C)
;
_shelx_shelxl_version_number 2016/6
_olex2_submission_special_instructions 'No special instructions were received'

loop_
_space_group_symop_operation_xyz
'x, y, z'
'-x, -y, -z'

loop_
_atom_site_label
_atom_site_type_symbol
_atom_site_fract_x
_atom_site_fract_y
_atom_site_fract_z
_atom_site_U_iso_or_equiv
_atom_site_adp_type
_atom_site_occupancy
_atom_site_site_symmetry_order
_atom_site_calc_flag
_atom_site_refinement_flags_posn
_atom_site_refinement_flags_adp
_atom_site_refinement_flags_occupancy
_atom_site_disorder_assembly
_atom_site_disorder_group
Fe1 Fe 0.47694(6) 0.91216(6) 0.40087(4) 0.03939(19) Uani 1 1 d D U . . .
S1 S 0.6301(8) 0.9120(10) 0.5553(7) 0.109(2) Uani 0.60(2) 1 d D U P A 1
N1 N 0.5999(12) 1.0293(10) 0.3134(7) 0.0493(16) Uani 0.492(14) 1 d D U P A 1
N2 N 0.6584(10) 1.0740(9) 0.2764(6) 0.0391(15) Uani 0.492(14) 1 d D U P A 1
N3 N 0.7145(14) 1.1318(13) 0.2122(7) 0.074(2) Uani 0.492(14) 1 d . U P A 1
N4 N 0.2464(3) 0.6376(3) 0.25801(17) 0.0216(5) Uani 1 1 d . . . . .
C1 C 0.8373(8) 0.9423(9) 0.5729(5) 0.0910(18) Uani 1 1 d . U . . .
H1AA H 0.887019 0.939305 0.641285 0.136 Uiso 0.60(2) 1 calc R . P A 1
H1AB H 0.846476 0.864935 0.532642 0.136 Uiso 0.60(2) 1 calc R . P A 1
H1AC H 0.892814 1.039321 0.554411 0.136 Uiso 0.60(2) 1 calc R . P A 1
H1BD H 0.853676 0.850964 0.558761 0.136 Uiso 0.40(2) 1 calc R . P A 2
H1BE H 0.865450 1.008663 0.524457 0.136 Uiso 0.40(2) 1 calc R . P A 2
H1BF H 0.906349 0.991018 0.637570 0.136 Uiso 0.40(2) 1 calc R . P A 2
C2 C 0.2989(4) 0.7072(3) 0.3465(2) 0.0254(6) Uani 1 1 d . . . . .
C3 C 0.3159(4) 0.6959(3) 0.1790(2) 0.0254(6) Uani 1 1 d . . . . .
C4 C 0.2509(4) 0.7853(3) 0.1197(2) 0.0307(7) Uani 1 1 d . . . . .
C5 C 0.3117(5) 0.8291(4) 0.0403(2) 0.0429(9) Uani 1 1 d . . . . .
H5 H 0.269054 0.887927 -0.001492 0.051 Uiso 1 1 calc R . . . .
C6 C 0.4314(5) 0.7896(5) 0.0211(3) 0.0517(11) Uani 1 1 d . . . . .
H6 H 0.467965 0.818375 -0.034279 0.062 Uiso 1 1 calc R . . . .
C7 C 0.4986(5) 0.7071(5) 0.0833(3) 0.0476(9) Uani 1 1 d . . . . .
H7 H 0.583177 0.682506 0.070505 0.057 Uiso 1 1 calc R . . . .
C8 C 0.4443(4) 0.6595(4) 0.1644(2) 0.0342(7) Uani 1 1 d . . . . .
C9 C 0.5335(5) 0.5815(5) 0.2344(3) 0.0446(9) Uani 1 1 d . . . . .
H9 H 0.472924 0.546964 0.283667 0.054 Uiso 1 1 calc R . . . .
C10 C 0.7047(5) 0.6896(6) 0.2881(4) 0.0618(12) Uani 1 1 d . . . . .
H10A H 0.767263 0.723677 0.241340 0.093 Uiso 1 1 calc GR . . . .
H10B H 0.757932 0.639496 0.335353 0.093 Uiso 1 1 calc GR . . . .
H10C H 0.698098 0.774771 0.321826 0.093 Uiso 1 1 calc GR . . . .
C11 C 0.5422(6) 0.4444(6) 0.1830(4) 0.0686(14) Uani 1 1 d . . . . .
H11A H 0.433322 0.379189 0.145127 0.103 Uiso 1 1 calc GR . . . .
H11B H 0.587156 0.390677 0.231615 0.103 Uiso 1 1 calc GR . . . .
H11C H 0.611707 0.476561 0.139632 0.103 Uiso 1 1 calc GR . . . .
C12 C 0.1286(5) 0.8444(4) 0.1411(3) 0.0419(9) Uani 1 1 d . . . . .
H12 H 0.094325 0.798315 0.197472 0.050 Uiso 1 1 calc R . . . .
C13 C -0.0247(6) 0.8075(6) 0.0546(3) 0.0586(11) Uani 1 1 d . . . . .
H13A H 0.006192 0.851901 -0.001486 0.088 Uiso 1 1 calc GR . . . .
H13B H -0.098997 0.847251 0.072589 0.088 Uiso 1 1 calc GR . . . .
H13C H -0.078247 0.699833 0.038087 0.088 Uiso 1 1 calc GR . . . .
C14 C 0.2096(8) 1.0139(5) 0.1699(4) 0.0690(15) Uani 1 1 d . . . . .
H14A H 0.306232 1.037040 0.224823 0.104 Uiso 1 1 calc GR . . . .
H14B H 0.133439 1.050481 0.188492 0.104 Uiso 1 1 calc GR . . . .
H14C H 0.240650 1.061655 0.114780 0.104 Uiso 1 1 calc GR . . . .
C15 C 0.1053(4) 0.4868(3) 0.2396(2) 0.0274(6) Uani 1 1 d . . . . .
C16 C 0.0581(4) 0.4888(4) 0.3346(2) 0.0358(7) Uani 1 1 d . . . . .
H16A H 0.033967 0.390472 0.357943 0.043 Uiso 1 1 calc R . . . .
H16B H -0.039059 0.514264 0.324687 0.043 Uiso 1 1 calc R . . . .
C17 C 0.2035(4) 0.6069(4) 0.4091(2) 0.0361(8) Uani 1 1 d . . . . .
C18 C 0.1489(6) 0.6931(5) 0.4741(4) 0.0698(16) Uani 1 1 d . . . . .
H18A H 0.243941 0.766405 0.520538 0.105 Uiso 1 1 calc GR . . . .
H18B H 0.081860 0.624483 0.509294 0.105 Uiso 1 1 calc GR . . . .
H18C H 0.085787 0.743566 0.434120 0.105 Uiso 1 1 calc GR . . . .
C19 C 0.3152(7) 0.5356(6) 0.4709(4) 0.0746(16) Uani 1 1 d . . . . .
H19A H 0.355467 0.487239 0.428337 0.112 Uiso 1 1 calc GR . . . .
H19B H 0.253889 0.462095 0.506242 0.112 Uiso 1 1 calc GR . . . .
H19C H 0.406827 0.612570 0.517299 0.112 Uiso 1 1 calc GR . . . .
C20 C -0.0330(4) 0.4787(4) 0.1520(3) 0.0413(8) Uani 1 1 d . . . . .
H20A H -0.070199 0.558783 0.162186 0.062 Uiso 1 1 calc GR . . . .
H20B H -0.122630 0.383097 0.143849 0.062 Uiso 1 1 calc GR . . . .
H20C H 0.005051 0.489102 0.093643 0.062 Uiso 1 1 calc GR . . . .
C21 C 0.1588(5) 0.3591(4) 0.2223(3) 0.0452(9) Uani 1 1 d . . . . .
H21A H 0.196449 0.369028 0.163821 0.068 Uiso 1 1 calc GR . . . .
H21B H 0.067222 0.264787 0.213788 0.068 Uiso 1 1 calc GR . . . .
H21C H 0.246884 0.361778 0.278141 0.068 Uiso 1 1 calc GR . . . .
N1A N 0.6425(9) 0.9998(8) 0.3340(5) 0.0390(14) Uani 0.508(14) 1 d . U P A 2
N2A N 0.6898(9) 1.0491(8) 0.2708(5) 0.0356(14) Uani 0.508(14) 1 d . U P A 2
N3A N 0.7666(12) 1.0787(12) 0.2112(7) 0.069(2) Uani 0.508(14) 1 d . U P A 2
S1A S 0.6254(6) 0.8979(4) 0.5689(3) 0.0307(18) Uani 0.40(2) 1 d D U P A 2

loop_
_atom_site_aniso_label
_atom_site_aniso_U_11
_atom_site_aniso_U_22
_atom_site_aniso_U_33
_atom_site_aniso_U_23
_atom_site_aniso_U_13
_atom_site_aniso_U_12
Fe1 0.0382(3) 0.0381(3) 0.0298(3) -0.0078(2) 0.0146(2) -0.0023(2)
S1 0.093(2) 0.130(5) 0.068(2) -0.014(2) 0.016(2) 0.008(3)
N1 0.0495(18) 0.0499(19) 0.0483(17) 0.0066(9) 0.0154(11) 0.0170(9)
N2 0.0386(17) 0.0365(18) 0.0411(16) 0.0031(9) 0.0082(10) 0.0148(9)
N3 0.076(3) 0.077(3) 0.068(3) 0.0206(18) 0.0307(19) 0.0207(17)
N4 0.0257(12) 0.0196(11) 0.0220(12) 0.0053(9) 0.0094(9) 0.0095(9)
C1 0.072(2) 0.116(5) 0.071(3) -0.005(3) 0.016(2) 0.024(3)
C2 0.0264(14) 0.0270(14) 0.0239(14) 0.0047(11) 0.0097(11) 0.0094(12)
C3 0.0316(15) 0.0218(14) 0.0205(13) 0.0014(11) 0.0103(12) 0.0051(12)
C4 0.0412(18) 0.0232(14) 0.0225(14) 0.0022(11) 0.0077(13) 0.0068(13)
C5 0.060(2) 0.0333(18) 0.0238(16) 0.0102(13) 0.0101(15) 0.0049(16)
C6 0.057(2) 0.054(2) 0.0319(19) 0.0062(17) 0.0255(18) -0.0019(19)
C7 0.043(2) 0.060(2) 0.040(2) 0.0036(18) 0.0253(17) 0.0103(18)
C8 0.0321(16) 0.0381(17) 0.0324(17) 0.0017(13) 0.0145(13) 0.0095(14)
C9 0.0400(19) 0.056(2) 0.051(2) 0.0097(18) 0.0214(17) 0.0271(18)
C10 0.044(2) 0.088(4) 0.057(3) 0.009(2) 0.010(2) 0.032(2)
C11 0.061(3) 0.073(3) 0.092(4) 0.002(3) 0.035(3) 0.041(3)
C12 0.066(2) 0.0405(19) 0.0301(17) 0.0129(14) 0.0112(16) 0.0339(18)
C13 0.067(3) 0.070(3) 0.048(2) 0.019(2) 0.005(2) 0.043(2)
C14 0.121(4) 0.041(2) 0.051(3) 0.0042(19) 0.009(3) 0.046(3)
C15 0.0307(15) 0.0196(13) 0.0330(16) 0.0029(11) 0.0149(13) 0.0068(12)
C16 0.0418(19) 0.0288(16) 0.0344(17) 0.0043(13) 0.0205(15) 0.0036(14)
C17 0.0428(19) 0.0363(17) 0.0247(15) 0.0085(13) 0.0156(14) 0.0053(15)
C18 0.079(3) 0.054(3) 0.058(3) -0.019(2) 0.053(3) -0.018(2)
C19 0.081(3) 0.073(3) 0.051(3) 0.035(2) -0.003(2) 0.018(3)
C20 0.0343(18) 0.0406(19) 0.0378(19) 0.0001(15) 0.0043(15) 0.0050(15)
C21 0.055(2) 0.0241(16) 0.063(2) 0.0032(16) 0.027(2) 0.0153(16)
N1A 0.0386(17) 0.0398(17) 0.0396(16) 0.0046(9) 0.0116(10) 0.0152(9)
N2A 0.0348(17) 0.0330(17) 0.0374(15) 0.0047(9) 0.0083(10) 0.0121(9)
N3A 0.070(3) 0.075(3) 0.066(2) 0.0129(17) 0.036(2) 0.0198(16)
S1A 0.0437(19) 0.020(2) 0.0223(17) 0.0039(10) 0.0057(11) 0.0070(11)

loop_
_atom_type_symbol
_atom_type_description
_atom_type_scat_dispersion_real
_atom_type_scat_dispersion_imag
_atom_type_scat_source
C C 0.0030 0.0020 'International Tables Vol C Tables 4.2.6.8 and 6.1.1.4'
H H 0.0000 0.0000 'International Tables Vol C Tables 4.2.6.8 and 6.1.1.4'
Fe Fe 0.3460 0.8440 'International Tables Vol C Tables 4.2.6.8 and 6.1.1.4'
N N 0.0060 0.0030 'International Tables Vol C Tables 4.2.6.8 and 6.1.1.4'
S S 0.1250 0.1230 'International Tables Vol C Tables 4.2.6.8 and 6.1.1.4'

loop_
_geom_angle_atom_site_label_1
_geom_angle_atom_site_label_2
_geom_angle_atom_site_label_3
_geom_angle
_geom_angle_site_symmetry_1
_geom_angle_site_symmetry_3
S1 Fe1 Fe1 49.52(18) . 2_676
S1 Fe1 Fe1 47.0(2) 2_676 2_676
S1 Fe1 S1 96.5(3) . 2_676
S1 Fe1 S1A 5.8(3) 2_676 2_676
S1 Fe1 S1A 100.6(2) . 2_676
N1 Fe1 Fe1 115.4(2) . 2_676
N1 Fe1 S1 115.7(4) . .
N1 Fe1 S1 98.3(4) . 2_676
N1 Fe1 C2 119.2(2) . .
N1 Fe1 S1A 92.9(3) . 2_676
C2 Fe1 Fe1 124.04(8) . 2_676
C2 Fe1 S1 111.5(3) . .
C2 Fe1 S1 112.3(2) . 2_676
C2 Fe1 S1A 113.96(14) . 2_676
C2 Fe1 S1A 108.00(13) . .
N1A Fe1 C2 119.7(2) . .
N1A Fe1 S1A 105.9(3) . .
N1A Fe1 S1A 106.6(3) . 2_676
S1A Fe1 S1A 100.77(11) 2_676 .
Fe1 S1 Fe1 83.5(3) . 2_676
C1 S1 Fe1 126.5(4) . 2_676
C1 S1 Fe1 118.2(6) . .
N2 N1 Fe1 174.2(11) . .
N1 N2 N3 168.3(13) . .
C2 N4 C3 123.5(2) . .
C2 N4 C15 116.4(2) . .
C3 N4 C15 120.0(2) . .
S1 C1 H1AA 109.5 . .
S1 C1 H1AB 109.5 . .
S1 C1 H1AC 109.5 . .
H1AA C1 H1AB 109.5 . .
H1AA C1 H1AC 109.5 . .
H1AB C1 H1AC 109.5 . .
H1BD C1 H1BE 109.5 . .
H1BD C1 H1BF 109.5 . .
H1BE C1 H1BF 109.5 . .
S1A C1 H1BD 109.5 . .
S1A C1 H1BE 109.5 . .
S1A C1 H1BF 109.5 . .
N4 C2 Fe1 129.2(2) . .
N4 C2 C17 107.9(3) . .
C17 C2 Fe1 122.8(2) . .
C4 C3 N4 118.9(3) . .
C8 C3 N4 118.9(3) . .
C8 C3 C4 122.3(3) . .
C3 C4 C12 123.9(3) . .
C5 C4 C3 117.2(3) . .
C5 C4 C12 118.8(3) . .
C4 C5 H5 119.0 . .
C6 C5 C4 122.0(4) . .
C6 C5 H5 119.0 . .
C5 C6 H6 120.1 . .
C5 C6 C7 119.7(3) . .
C7 C6 H6 120.1 . .
C6 C7 H7 119.2 . .
C6 C7 C8 121.5(4) . .
C8 C7 H7 119.2 . .
C3 C8 C9 124.1(3) . .
C7 C8 C3 117.2(3) . .
C7 C8 C9 118.7(3) . .
C8 C9 H9 107.9 . .
C8 C9 C10 110.5(4) . .
C8 C9 C11 112.5(4) . .
C10 C9 H9 107.9 . .
C10 C9 C11 109.9(4) . .
C11 C9 H9 107.9 . .
C9 C10 H10A 109.5 . .
C9 C10 H10B 109.5 . .
C9 C10 H10C 109.5 . .
H10A C10 H10B 109.5 . .
H10A C10 H10C 109.5 . .
H10B C10 H10C 109.5 . .
C9 C11 H11A 109.5 . .
C9 C11 H11B 109.5 . .
C9 C11 H11C 109.5 . .
H11A C11 H11B 109.5 . .
H11A C11 H11C 109.5 . .
H11B C11 H11C 109.5 . .
C4 C12 H12 108.1 . .
C4 C12 C13 113.0(3) . .
C4 C12 C14 109.7(4) . .
C13 C12 H12 108.1 . .
C14 C12 H12 108.1 . .
C14 C12 C13 109.6(3) . .
C12 C13 H13A 109.5 . .
C12 C13 H13B 109.5 . .
C12 C13 H13C 109.5 . .
H13A C13 H13B 109.5 . .
H13A C13 H13C 109.5 . .
H13B C13 H13C 109.5 . .
C12 C14 H14A 109.5 . .
C12 C14 H14B 109.5 . .
C12 C14 H14C 109.5 . .
H14A C14 H14B 109.5 . .
H14A C14 H14C 109.5 . .
H14B C14 H14C 109.5 . .
C16 C15 N4 100.2(2) . .
C20 C15 N4 111.5(3) . .
C20 C15 C16 111.6(3) . .
C20 C15 C21 108.2(3) . .
C21 C15 N4 111.8(3) . .
C21 C15 C16 113.4(3) . .
C15 C16 H16A 110.3 . .
C15 C16 H16B 110.3 . .
C15 C16 C17 106.9(3) . .
H16A C16 H16B 108.6 . .
C17 C16 H16A 110.3 . .
C17 C16 H16B 110.3 . .
C2 C17 C16 104.1(3) . .
C2 C17 C19 107.4(3) . .
C16 C17 C19 110.9(3) . .
C18 C17 C2 111.8(3) . .
C18 C17 C16 111.7(3) . .
C18 C17 C19 110.7(4) . .
C17 C18 H18A 109.5 . .
C17 C18 H18B 109.5 . .
C17 C18 H18C 109.5 . .
H18A C18 H18B 109.5 . .
H18A C18 H18C 109.5 . .
H18B C18 H18C 109.5 . .
C17 C19 H19A 109.5 . .
C17 C19 H19B 109.5 . .
C17 C19 H19C 109.5 . .
H19A C19 H19B 109.5 . .
H19A C19 H19C 109.5 . .
H19B C19 H19C 109.5 . .
C15 C20 H20A 109.5 . .
C15 C20 H20B 109.5 . .
C15 C20 H20C 109.5 . .
H20A C20 H20B 109.5 . .
H20A C20 H20C 109.5 . .
H20B C20 H20C 109.5 . .
C15 C21 H21A 109.5 . .
C15 C21 H21B 109.5 . .
C15 C21 H21C 109.5 . .
H21A C21 H21B 109.5 . .
H21A C21 H21C 109.5 . .
H21B C21 H21C 109.5 . .
N2A N1A Fe1 155.1(7) . .
N1A N2A N3A 161.8(10) . .
Fe1 S1A Fe1 79.23(11) 2_676 .
C1 S1A Fe1 108.0(3) . .
C1 S1A Fe1 122.2(3) . 2_676

loop_
_geom_bond_atom_site_label_1
_geom_bond_atom_site_label_2
_geom_bond_distance
_geom_bond_site_symmetry_2
Fe1 Fe1 3.1096(9) 2_676
Fe1 S1 2.288(10) .
Fe1 S1 2.381(7) 2_676
Fe1 N1 1.983(9) .
Fe1 C2 2.037(3) .
Fe1 N1A 1.934(7) .
Fe1 S1A 2.466(4) .
Fe1 S1A 2.411(4) 2_676
S1 C1 1.756(9) .
N1 N2 0.857(9) .
N2 N3 1.208(12) .
N4 C2 1.300(4) .
N4 C3 1.452(3) .
N4 C15 1.522(4) .
C1 H1AA 0.9700 .
C1 H1AB 0.9700 .
C1 H1AC 0.9700 .
C1 H1BD 0.9700 .
C1 H1BE 0.9700 .
C1 H1BF 0.9700 .
C1 S1A 1.809(8) .
C2 C17 1.519(4) .
C3 C4 1.399(4) .
C3 C8 1.397(5) .
C4 C5 1.388(5) .
C4 C12 1.511(5) .
C5 H5 0.9400 .
C5 C6 1.362(6) .
C6 H6 0.9400 .
C6 C7 1.378(6) .
C7 H7 0.9400 .
C7 C8 1.390(5) .
C8 C9 1.512(5) .
C9 H9 0.9900 .
C9 C10 1.519(6) .
C9 C11 1.534(6) .
C10 H10A 0.9700 .
C10 H10B 0.9700 .
C10 H10C 0.9700 .
C11 H11A 0.9700 .
C11 H11B 0.9700 .
C11 H11C 0.9700 .
C12 H12 0.9900 .
C12 C13 1.534(6) .
C12 C14 1.531(6) .
C13 H13A 0.9700 .
C13 H13B 0.9700 .
C13 H13C 0.9700 .
C14 H14A 0.9700 .
C14 H14B 0.9700 .
C14 H14C 0.9700 .
C15 C16 1.519(4) .
C15 C20 1.512(5) .
C15 C21 1.514(4) .
C16 H16A 0.9800 .
C16 H16B 0.9800 .
C16 C17 1.528(5) .
C17 C18 1.513(5) .
C17 C19 1.538(6) .
C18 H18A 0.9700 .
C18 H18B 0.9700 .
C18 H18C 0.9700 .
C19 H19A 0.9700 .
C19 H19B 0.9700 .
C19 H19C 0.9700 .
C20 H20A 0.9700 .
C20 H20B 0.9700 .
C20 H20C 0.9700 .
C21 H21A 0.9700 .
C21 H21B 0.9700 .
C21 H21C 0.9700 .
N1A N2A 1.134(10) .
N2A N3A 1.206(11) .

loop_
_geom_torsion_atom_site_label_1
_geom_torsion_atom_site_label_2
_geom_torsion_atom_site_label_3
_geom_torsion_atom_site_label_4
_geom_torsion
Fe1 C2 C17 C16 165.5(2)
Fe1 C2 C17 C18 44.9(4)
Fe1 C2 C17 C19 -76.7(4)
Fe1 N1A N2A N3A -141(2)
N4 C2 C17 C16 -15.0(4)
N4 C2 C17 C18 -135.7(4)
N4 C2 C17 C19 102.7(4)
N4 C3 C4 C5 -175.1(3)
N4 C3 C4 C12 9.3(5)
N4 C3 C8 C7 174.9(3)
N4 C3 C8 C9 -9.3(5)
N4 C15 C16 C17 -18.6(3)
C2 N4 C3 C4 -90.4(4)
C2 N4 C3 C8 90.2(4)
C2 N4 C15 C16 10.1(3)
C2 N4 C15 C20 128.4(3)
C2 N4 C15 C21 -110.4(3)
C3 N4 C2 Fe1 3.1(4)
C3 N4 C2 C17 -176.4(3)
C3 N4 C15 C16 -170.4(3)
C3 N4 C15 C20 -52.2(4)
C3 N4 C15 C21 69.1(4)
C3 C4 C5 C6 -1.0(5)
C3 C4 C12 C13 -126.9(4)
C3 C4 C12 C14 110.5(4)
C3 C8 C9 C10 -108.2(4)
C3 C8 C9 C11 128.5(4)
C4 C3 C8 C7 -4.5(5)
C4 C3 C8 C9 171.3(3)
C4 C5 C6 C7 -1.9(6)
C5 C4 C12 C13 57.5(5)
C5 C4 C12 C14 -65.1(4)
C5 C6 C7 C8 1.7(6)
C6 C7 C8 C3 1.5(6)
C6 C7 C8 C9 -174.6(4)
C7 C8 C9 C10 67.6(5)
C7 C8 C9 C11 -55.7(5)
C8 C3 C4 C5 4.3(5)
C8 C3 C4 C12 -171.3(3)
C12 C4 C5 C6 174.8(3)
C15 N4 C2 Fe1 -177.5(2)
C15 N4 C2 C17 3.1(4)
C15 N4 C3 C4 90.2(3)
C15 N4 C3 C8 -89.2(3)
C15 C16 C17 C2 21.1(4)
C15 C16 C17 C18 141.9(3)
C15 C16 C17 C19 -94.1(4)
C20 C15 C16 C17 -136.7(3)
C21 C15 C16 C17 100.6(3)
